data_2205121
loop_
_publ_author_name
'Coe, Benjamin J.'
'Hall, Jonathan J.'
'Harris, James A.'
'Brunschwig, B. S.'
'Coles, Simon J.'
'Hursthouse, Michael B.'

_publ_section_title
;
 <i>trans</i>-4-[(4-Dimethylaminophenyl)ethenyl]-<i>N</i>-methylquinolinium
 <i>p</i>-toluenesulfonate monohydrate
;
_journal_issue 2
_journal_name_full 'Acta Crystallographica Section E'
_journal_page_first o464
_journal_page_last o467
_journal_paper_doi 10.1107/S1600536805002138
_journal_volume 61
_journal_year 2005
_chemical_formula_moiety 'C20 H21 N2 + , C7 H7 O3 S - , H2 O'
_chemical_formula_sum 'C27 H30 N2 O4 S'
_chemical_formula_weight 478.59
_chemical_name_systematic
;trans-4-[(4-Dimethylaminophenyl)ethenyl]-N-methylquinolinium
 p-toluenesulfonate
monohydrate
;
_space_group_IT_number 2
_symmetry_cell_setting triclinic
_symmetry_space_group_name_Hall '-P 1'
_symmetry_space_group_name_H-M 'P -1'
_atom_sites_solution_hydrogens geom
_atom_sites_solution_primary direct
_atom_sites_solution_secondary difmap
_audit_creation_method 'WinGX routine CIF_UPDATE'
_cell_angle_alpha 97.75(7)
_cell_angle_beta 97.87(4)
_cell_angle_gamma 103.97(5)
_cell_formula_units_Z 2
_cell_length_a 8.033(4)
_cell_length_b 10.550(7)
_cell_length_c 14.662(9)
_cell_measurement_reflns_used 4905
_cell_measurement_temperature 120(2)
_cell_measurement_theta_max 27.48
_cell_measurement_theta_min 2.91
_cell_volume 1176.1(13)
_computing_cell_refinement 'DENZO and COLLECT'
_computing_data_collection 'DENZO (Otwinowski & Minor, 1997) and COLLECT (Hooft, 1998)'
_computing_data_reduction 'DENZO and COLLECT'
_computing_molecular_graphics 'PLATON (Spek, 2003)'
_computing_publication_material 'Please provide missing details'
_computing_structure_refinement 'SHELXL97 (Sheldrick, 1997)'
_computing_structure_solution 'SHELXS97 (Sheldrick, 1997)'
_diffrn_ambient_temperature 120(2)
_diffrn_measured_fraction_theta_full 0.989
_diffrn_measured_fraction_theta_max 0.989
_diffrn_measurement_device_type 'Bruker-Nonius KappaCCD area-detector'
_diffrn_measurement_method '\f and \w'
_diffrn_radiation_monochromator graphite
_diffrn_radiation_type MoK\a
_diffrn_radiation_wavelength 0.71073
_diffrn_reflns_av_R_equivalents 0.0406
_diffrn_reflns_limit_h_max 10
_diffrn_reflns_limit_h_min -10
_diffrn_reflns_limit_k_max 13
_diffrn_reflns_limit_k_min -13
_diffrn_reflns_limit_l_max 18
_diffrn_reflns_limit_l_min -19
_diffrn_reflns_number 22326
_diffrn_reflns_theta_full 27.5
_diffrn_reflns_theta_max 27.5
_diffrn_reflns_theta_min 3.19
_diffrn_standards_decay_% 0
_diffrn_standards_number 0
_exptl_absorpt_coefficient_mu 0.175
_exptl_absorpt_correction_T_max 0.9759
_exptl_absorpt_correction_T_min 0.9022
_exptl_absorpt_correction_type multi-scan
_exptl_absorpt_process_details '(SADABS; Sheldrick, 2003)'
_exptl_crystal_colour 'dark green'
_exptl_crystal_density_diffrn 1.351
_exptl_crystal_density_meas ?
_exptl_crystal_density_method .
_exptl_crystal_description slab
_exptl_crystal_F_000 508
_exptl_crystal_size_max 0.6
_exptl_crystal_size_mid 0.4
_exptl_crystal_size_min 0.14
_refine_diff_density_max 0.282
_refine_diff_density_min -0.528
_refine_ls_extinction_coef 0.016(4)
_refine_ls_extinction_expression Fc^*^=kFc[1+0.001xFc^2^\l^3^/sin(2\q)]^-1/4^
_refine_ls_extinction_method 'SHELXL97 (Sheldrick, 1997)'
_refine_ls_goodness_of_fit_ref 1.02
_refine_ls_hydrogen_treatment mixed
_refine_ls_matrix_type full
_refine_ls_number_parameters 320
_refine_ls_number_reflns 5337
_refine_ls_number_restraints 0
_refine_ls_restrained_S_all 1.02
_refine_ls_R_factor_all 0.0637
_refine_ls_R_factor_gt 0.045
_refine_ls_shift/su_max 0.047
_refine_ls_shift/su_mean 0.002
_refine_ls_structure_factor_coef Fsqd
_refine_ls_weighting_details 'calc w = 1/[\s^2^(Fo^2^)+(0.0684P)^2^+0.4268P] where P = (Fo^2^+2Fc^2^)/3'
_refine_ls_weighting_scheme calc
_refine_ls_wR_factor_gt 0.1126
_refine_ls_wR_factor_ref 0.1258
_reflns_number_gt 4160
_reflns_number_total 5337
_reflns_threshold_expression I>2\s(I)
_cod_data_source_file lh6354.cif
_cod_data_source_block I
_cod_depositor_comments
;
The following automatic conversions were performed:
'_symmetry_cell_setting' value 'Triclinic' changed to 'triclinic'
according to '/home/saulius/struct/CIF-dictionaries/cif_core.dic'
dictionary named 'cif_core.dic' version 2.4.1 from 2010-06-29.

Automatic conversion script
Id: cif_fix_enum 1527 2010-12-29 10:47:43Z saulius 

The following automatic conversions were performed:

'_symmetry_cell_setting' value 'Triclinic' changed to 'triclinic'
according to /home/saulius/struct/CIF-dictionaries/cif_core.dic
dictionary named 'cif_core.dic' version 2.4.1 from 2010-06-29.

Automatic conversion script
Id: cif_fix_values 1715 2011-07-08 13:25:40Z adriana 
;
_cod_original_cell_volume 1176.2(12)
_cod_database_code 2205121
_cod_database_fobs_code 2205121

loop_
_symmetry_equiv_pos_as_xyz
'x, y, z'
'-x, -y, -z'

loop_
_atom_site_label
_atom_site_fract_x
_atom_site_fract_y
_atom_site_fract_z
_atom_site_U_iso_or_equiv
_atom_site_adp_type
_atom_site_calc_flag
_atom_site_refinement_flags
_atom_site_occupancy
_atom_site_type_symbol
C1 0.1870(2) 0.49093(15) 0.22545(11) 0.0239(3) Uani d . 1 C
C2 0.0344(2) 0.50065(17) 0.25634(12) 0.0289(4) Uani d . 1 C
H2 0.0382 0.538 0.3195 0.035 Uiso calc R 1 H
C3 -0.1235(2) 0.45625(18) 0.19555(13) 0.0323(4) Uani d . 1 C
H3 -0.2272 0.4648 0.2171 0.039 Uiso calc R 1 H
C4 -0.1321(2) 0.39965(18) 0.10393(13) 0.0345(4) Uani d . 1 C
C5 0.0215(3) 0.3901(2) 0.07428(13) 0.0433(5) Uani d . 1 C
H5 0.0175 0.3516 0.0113 0.052 Uiso calc R 1 H
C6 0.1807(2) 0.4353(2) 0.13394(12) 0.0363(4) Uani d . 1 C
H6 0.2846 0.4281 0.1121 0.044 Uiso calc R 1 H
C7 -0.3049(3) 0.3485(2) 0.03880(16) 0.0515(6) Uani d . 1 C
H7A -0.383 0.2823 0.0653 0.077 Uiso calc R 1 H
H7B -0.2874 0.3076 -0.022 0.077 Uiso calc R 1 H
H7C -0.3567 0.4222 0.0307 0.077 Uiso calc R 1 H
C8 -0.2581(3) 1.0018(3) 0.06957(14) 0.0482(5) Uani d . 1 C
H8A -0.2393 1.083 0.1152 0.072 Uiso calc R 1 H
H8B -0.3833 0.9591 0.0516 0.072 Uiso calc R 1 H
H8C -0.2099 1.0239 0.0141 0.072 Uiso calc R 1 H
C9 -0.2729(2) 0.7774(2) 0.10750(15) 0.0456(5) Uani d . 1 C
H9A -0.2615 0.721 0.0511 0.068 Uiso calc R 1 H
H9B -0.3956 0.7759 0.1061 0.068 Uiso calc R 1 H
H9C -0.2302 0.7441 0.163 0.068 Uiso calc R 1 H
C10 0.0046(2) 0.94966(19) 0.14200(11) 0.0309(4) Uani d . 1 C
C11 0.0997(2) 1.08193(19) 0.15017(12) 0.0325(4) Uani d . 1 C
H11 0.0428 1.1451 0.1301 0.039 Uiso calc R 1 H
C12 0.2753(2) 1.12140(18) 0.18701(12) 0.0297(4) Uani d . 1 C
H12 0.3365 1.212 0.1925 0.036 Uiso calc R 1 H
C13 0.3662(2) 1.03238(16) 0.21654(11) 0.0259(3) Uani d . 1 C
C14 0.2719(2) 0.89901(17) 0.20550(11) 0.0269(4) Uani d . 1 C
H14 0.3301 0.8355 0.2235 0.032 Uiso calc R 1 H
C15 0.0966(2) 0.85853(18) 0.16909(11) 0.0293(4) Uani d . 1 C
H15 0.0364 0.7675 0.162 0.035 Uiso calc R 1 H
C16 0.5484(2) 1.08135(16) 0.25871(11) 0.0252(3) Uani d . 1 C
H16 0.6008 1.1726 0.2599 0.03 Uiso calc R 1 H
C17 0.6520(2) 1.01168(16) 0.29644(11) 0.0245(3) Uani d . 1 C
H17 0.6014 0.9209 0.2978 0.029 Uiso calc R 1 H
C18 0.83523(19) 1.06637(15) 0.33494(11) 0.0226(3) Uani d . 1 C
C19 0.9158(2) 1.20092(16) 0.34417(12) 0.0267(3) Uani d . 1 C
H19 0.8495 1.259 0.3249 0.032 Uiso calc R 1 H
C20 1.0898(2) 1.25077(15) 0.38084(11) 0.0260(3) Uani d . 1 C
H20 1.1401 1.3434 0.3872 0.031 Uiso calc R 1 H
C21 1.3748(2) 1.23849(17) 0.44935(12) 0.0298(4) Uani d . 1 C
H21A 1.3997 1.3342 0.4498 0.045 Uiso calc R 1 H
H21B 1.4499 1.2011 0.4123 0.045 Uiso calc R 1 H
H21C 1.3973 1.2223 0.5136 0.045 Uiso calc R 1 H
C22 0.94211(19) 0.98455(15) 0.36645(10) 0.0216(3) Uani d . 1 C
C23 1.1223(2) 1.04052(15) 0.40176(10) 0.0219(3) Uani d . 1 C
C24 1.2294(2) 0.96115(16) 0.43134(11) 0.0264(3) Uani d . 1 C
H24 1.3508 0.9991 0.4523 0.032 Uiso calc R 1 H
C25 1.1585(2) 0.82932(17) 0.42985(12) 0.0290(4) Uani d . 1 C
H25 1.2308 0.7756 0.4499 0.035 Uiso calc R 1 H
C26 0.9798(2) 0.77316(16) 0.39892(12) 0.0280(4) Uani d . 1 C
H26 0.9308 0.6823 0.4006 0.034 Uiso calc R 1 H
C27 0.8751(2) 0.84764(15) 0.36628(11) 0.0243(3) Uani d . 1 C
H27 0.7551 0.8067 0.343 0.029 Uiso calc R 1 H
N1 -0.17163(19) 0.91167(18) 0.11094(11) 0.0405(4) Uani d . 1 N
N2 1.19082(16) 1.17505(13) 0.40782(9) 0.0235(3) Uani d . 1 N
O1 0.34481(16) 0.55102(12) 0.39676(8) 0.0347(3) Uani d . 1 O
O2 0.48631(16) 0.45316(13) 0.28231(9) 0.0391(3) Uani d . 1 O
O3 0.46894(16) 0.67913(13) 0.28613(11) 0.0452(4) Uani d . 1 O
S1 0.38860(5) 0.54905(4) 0.30368(3) 0.02578(14) Uani d . 1 S
O4 0.76791(17) 0.45303(13) 0.42219(11) 0.0367(3) Uani d . 1 O
H10 0.673(3) 0.457(2) 0.3841(18) 0.058(7) Uiso d . 1 H
H2O 0.740(3) 0.450(2) 0.4763(17) 0.043(6) Uiso d . 1 H

loop_
_atom_site_aniso_label
_atom_site_aniso_U_11
_atom_site_aniso_U_22
_atom_site_aniso_U_33
_atom_site_aniso_U_12
_atom_site_aniso_U_13
_atom_site_aniso_U_23
C1 0.0200(7) 0.0216(7) 0.0291(8) 0.0037(6) 0.0026(6) 0.0065(6)
C2 0.0259(8) 0.0303(9) 0.0300(9) 0.0077(6) 0.0049(7) 0.0026(7)
C3 0.0210(8) 0.0374(9) 0.0403(10) 0.0086(7) 0.0064(7) 0.0111(8)
C4 0.0263(9) 0.0379(10) 0.0363(10) 0.0064(7) -0.0029(7) 0.0085(8)
C5 0.0372(10) 0.0642(13) 0.0260(9) 0.0189(9) -0.0026(8) -0.0026(9)
C6 0.0268(9) 0.0564(12) 0.0287(9) 0.0164(8) 0.0062(7) 0.0061(8)
C7 0.0310(10) 0.0609(14) 0.0530(13) 0.0075(9) -0.0131(9) 0.0063(10)
C8 0.0304(10) 0.0841(16) 0.0351(10) 0.0246(10) 0.0014(8) 0.0144(10)
C9 0.0243(9) 0.0614(13) 0.0407(11) 0.0043(8) 0.0002(8) -0.0086(9)
C10 0.0230(8) 0.0478(11) 0.0214(8) 0.0107(7) 0.0038(6) 0.0016(7)
C11 0.0295(9) 0.0433(10) 0.0291(9) 0.0176(8) 0.0046(7) 0.0073(7)
C12 0.0283(9) 0.0329(9) 0.0288(9) 0.0098(7) 0.0061(7) 0.0044(7)
C13 0.0215(8) 0.0324(9) 0.0236(8) 0.0074(6) 0.0051(6) 0.0029(7)
C14 0.0232(8) 0.0324(9) 0.0246(8) 0.0085(6) 0.0032(6) 0.0019(7)
C15 0.0233(8) 0.0369(9) 0.0246(8) 0.0051(7) 0.0036(6) 0.0003(7)
C16 0.0230(8) 0.0263(8) 0.0250(8) 0.0049(6) 0.0056(6) 0.0022(6)
C17 0.0208(8) 0.0247(8) 0.0259(8) 0.0037(6) 0.0040(6) 0.0018(6)
C18 0.0206(7) 0.0238(8) 0.0218(7) 0.0038(6) 0.0050(6) 0.0017(6)
C19 0.0256(8) 0.0235(8) 0.0305(9) 0.0062(6) 0.0033(7) 0.0054(7)
C20 0.0271(8) 0.0204(8) 0.0289(8) 0.0029(6) 0.0056(6) 0.0047(6)
C21 0.0194(8) 0.0303(9) 0.0335(9) -0.0007(6) -0.0001(7) 0.0018(7)
C22 0.0221(7) 0.0211(7) 0.0202(7) 0.0035(6) 0.0056(6) 0.0008(6)
C23 0.0218(7) 0.0225(8) 0.0201(7) 0.0037(6) 0.0051(6) 0.0015(6)
C24 0.0229(8) 0.0291(8) 0.0266(8) 0.0076(6) 0.0033(6) 0.0027(6)
C25 0.0312(9) 0.0287(8) 0.0303(9) 0.0134(7) 0.0061(7) 0.0050(7)
C26 0.0315(9) 0.0226(8) 0.0307(9) 0.0072(6) 0.0103(7) 0.0024(7)
C27 0.0237(8) 0.0221(8) 0.0249(8) 0.0030(6) 0.0066(6) 0.0005(6)
N1 0.0213(7) 0.0603(11) 0.0371(9) 0.0114(7) -0.0014(6) 0.0044(8)
N2 0.0196(6) 0.0229(7) 0.0240(7) 0.0006(5) 0.0022(5) 0.0012(5)
O1 0.0312(7) 0.0368(7) 0.0277(6) 0.0002(5) -0.0011(5) -0.0009(5)
O2 0.0274(6) 0.0419(7) 0.0451(8) 0.0168(5) -0.0062(5) -0.0039(6)
O3 0.0298(7) 0.0310(7) 0.0664(9) -0.0075(5) -0.0052(6) 0.0215(6)
S1 0.0194(2) 0.0226(2) 0.0321(2) 0.00188(14) -0.00032(15) 0.00509(16)
O4 0.0290(7) 0.0443(8) 0.0389(8) 0.0131(6) 0.0054(6) 0.0084(6)

loop_
_atom_type_symbol
_atom_type_description
_atom_type_scat_dispersion_real
_atom_type_scat_dispersion_imag
_atom_type_scat_source
C C 0.0033 0.0016 'International Tables Vol C Tables 4.2.6.8 and 6.1.1.4'
H H 0 0 'International Tables Vol C Tables 4.2.6.8 and 6.1.1.4'
N N 0.0061 0.0033 'International Tables Vol C Tables 4.2.6.8 and 6.1.1.4'
O O 0.0106 0.006 'International Tables Vol C Tables 4.2.6.8 and 6.1.1.4'
S S 0.1246 0.1234 'International Tables Vol C Tables 4.2.6.8 and 6.1.1.4'

loop_
_geom_angle_atom_site_label_1
_geom_angle_atom_site_label_2
_geom_angle_atom_site_label_3
_geom_angle
_geom_angle_publ_flag
C6 C1 C2 119.68(16) ?
C6 C1 S1 120.42(13) ?
C2 C1 S1 119.90(13) ?
C3 C2 C1 120.28(17) ?
C3 C2 H2 119.9 ?
C1 C2 H2 119.9 ?
C4 C3 C2 120.72(17) ?
C4 C3 H3 119.6 ?
C2 C3 H3 119.6 ?
C3 C4 C5 118.28(16) ?
C3 C4 C7 120.44(18) ?
C5 C4 C7 121.28(19) ?
C4 C5 C6 121.72(18) ?
C4 C5 H5 119.1 ?
C6 C5 H5 119.1 ?
C1 C6 C5 119.32(17) ?
C1 C6 H6 120.3 ?
C5 C6 H6 120.3 ?
C4 C7 H7A 109.5 ?
C4 C7 H7B 109.5 ?
H7A C7 H7B 109.5 ?
C4 C7 H7C 109.5 ?
H7A C7 H7C 109.5 ?
H7B C7 H7C 109.5 ?
N1 C8 H8A 109.5 ?
N1 C8 H8B 109.5 ?
H8A C8 H8B 109.5 ?
N1 C8 H8C 109.5 ?
H8A C8 H8C 109.5 ?
H8B C8 H8C 109.5 ?
N1 C9 H9A 109.5 ?
N1 C9 H9B 109.5 ?
H9A C9 H9B 109.5 ?
N1 C9 H9C 109.5 ?
H9A C9 H9C 109.5 ?
H9B C9 H9C 109.5 ?
N1 C10 C11 120.83(17) yes
N1 C10 C15 121.65(17) yes
C11 C10 C15 117.51(16) yes
C12 C11 C10 120.62(17) yes
C12 C11 H11 119.7 ?
C10 C11 H11 119.7 ?
C11 C12 C13 122.12(17) yes
C11 C12 H12 118.9 ?
C13 C12 H12 118.9 ?
C12 C13 C14 117.18(15) yes
C12 C13 C16 119.35(16) yes
C14 C13 C16 123.45(16) yes
C15 C14 C13 121.21(16) yes
C15 C14 H14 119.4 ?
C13 C14 H14 119.4 ?
C14 C15 C10 121.29(17) yes
C14 C15 H15 119.4 ?
C10 C15 H15 119.4 ?
C17 C16 C13 127.15(15) yes
C17 C16 H16 116.4 ?
C13 C16 H16 116.4 ?
C16 C17 C18 124.17(15) yes
C16 C17 H17 117.9 ?
C18 C17 H17 117.9 ?
C19 C18 C22 116.75(15) yes
C19 C18 C17 121.72(15) yes
C22 C18 C17 121.53(14) yes
C20 C19 C18 120.79(16) yes
C20 C19 H19 119.6 ?
C18 C19 H19 119.6 ?
N2 C20 C19 122.84(15) yes
N2 C20 H20 118.6 ?
C19 C20 H20 118.6 ?
N2 C21 H21A 109.5 ?
N2 C21 H21B 109.5 ?
H21A C21 H21B 109.5 ?
N2 C21 H21C 109.5 ?
H21A C21 H21C 109.5 ?
H21B C21 H21C 109.5 ?
C27 C22 C23 117.05(15) yes
C27 C22 C18 122.72(14) yes
C23 C22 C18 120.21(14) yes
N2 C23 C24 120.25(14) yes
N2 C23 C22 118.87(15) yes
C24 C23 C22 120.87(15) yes
C25 C24 C23 119.84(15) yes
C25 C24 H24 120.1 ?
C23 C24 H24 120.1 ?
C24 C25 C26 120.22(16) yes
C24 C25 H25 119.9 ?
C26 C25 H25 119.9 ?
C27 C26 C25 120.68(15) yes
C27 C26 H26 119.7 ?
C25 C26 H26 119.7 ?
C26 C27 C22 121.24(15) yes
C26 C27 H27 119.4 ?
C22 C27 H27 119.4 ?
C10 N1 C9 121.38(17) yes
C10 N1 C8 120.21(18) yes
C9 N1 C8 117.97(17) yes
C20 N2 C23 120.50(14) yes
C20 N2 C21 118.80(14) yes
C23 N2 C21 120.61(14) yes
O3 S1 O2 113.25(10) ?
O3 S1 O1 113.06(10) ?
O2 S1 O1 111.98(9) ?
O3 S1 C1 106.47(9) ?
O2 S1 C1 105.80(9) ?
O1 S1 C1 105.52(9) ?
H10 O4 H2O 107(2) ?

loop_
_geom_bond_atom_site_label_1
_geom_bond_atom_site_label_2
_geom_bond_distance
_geom_bond_publ_flag
C1 C6 1.379(3) ?
C1 C2 1.385(2) ?
C1 S1 1.771(2) ?
C2 C3 1.384(3) ?
C2 H2 0.95 ?
C3 C4 1.380(3) ?
C3 H3 0.95 ?
C4 C5 1.384(3) ?
C4 C7 1.506(3) ?
C5 C6 1.384(3) ?
C5 H5 0.95 ?
C6 H6 0.95 ?
C7 H7A 0.98 ?
C7 H7B 0.98 ?
C7 H7C 0.98 ?
C8 N1 1.453(3) yes
C8 H8A 0.98 ?
C8 H8B 0.98 ?
C8 H8C 0.98 ?
C9 N1 1.444(3) yes
C9 H9A 0.98 ?
C9 H9B 0.98 ?
C9 H9C 0.98 ?
C10 N1 1.368(2) yes
C10 C11 1.400(3) yes
C10 C15 1.413(3) yes
C11 C12 1.379(3) yes
C11 H11 0.95 ?
C12 C13 1.399(2) yes
C12 H12 0.95 ?
C13 C14 1.404(3) yes
C13 C16 1.447(2) yes
C14 C15 1.375(2) yes
C14 H14 0.95 ?
C15 H15 0.95 ?
C16 C17 1.348(2) yes
C16 H16 0.95 ?
C17 C18 1.447(2) yes
C17 H17 0.95 ?
C18 C19 1.390(2) yes
C18 C22 1.433(2) yes
C19 C20 1.372(2) yes
C19 H19 0.95 ?
C20 N2 1.328(2) yes
C20 H20 0.95 ?
C21 N2 1.473(2) yes
C21 H21A 0.98 ?
C21 H21B 0.98 ?
C21 H21C 0.98 ?
C22 C27 1.414(2) yes
C22 C23 1.418(2) yes
C23 N2 1.379(2) yes
C23 C24 1.405(2) yes
C24 C25 1.366(2) yes
C24 H24 0.95 ?
C25 C26 1.398(3) yes
C25 H25 0.95 ?
C26 C27 1.365(2) yes
C26 H26 0.95 ?
C27 H27 0.95 ?
O1 S1 1.4540(15) ?
O2 S1 1.4502(15) ?
O3 S1 1.4419(16) ?
O4 H10 0.90(3) ?
O4 H2O 0.86(2) ?

loop_
_geom_hbond_atom_site_label_D
_geom_hbond_atom_site_label_H
_geom_hbond_atom_site_label_A
_geom_hbond_site_symmetry_A
_geom_hbond_distance_DH
_geom_hbond_distance_HA
_geom_hbond_distance_DA
_geom_hbond_angle_DHA
_geom_hbond_publ_flag
O4 H2O O1 2_666 0.86(2) 2.07(2) 2.922(3) 175(2) yes
O4 H10 O2 . 0.89(2) 1.95(3) 2.838(3) 169(2) yes
C14 H14 O3 . 0.95 2.41 3.359(3) 174 yes
C17 H17 O3 . 0.95 2.49 3.435(3) 175 yes
C27 H27 O3 . 0.95 2.34 3.282(3) 172 yes
C3 H3 O2 1_455 0.95 2.59 3.535(3) 171 yes
C20 H20 O1 1_665 0.95 2.37 3.290(3) 162 yes

loop_
_cod_related_entry_id
_cod_related_entry_database
_cod_related_entry_code
1 ChemSpider 21129951
